data_7156227
loop_
_publ_author_name
'Kopchuk, Dmitry S.'
'Nikonov, Igor L.'
'Khasanov, Albert F.'
'Giri, Kousik'
'Santra, Sougata'
'Kovalev, Igor S.'
'Nosova, Emiliya V.'
'Gundala, Sravya'
'Venkatapuram, Padmavathi'
'Zyryanov, Grigory V.'
'Majee, Adinath'
'Chupakhin, Oleg N.'

_publ_section_title
;
 Studies on the interactions of 5-R-3-(2-pyridyl)-1,2,4-triazines with
 arynes: inverse demand aza-Diels-Alder reaction versus aryne-mediated
 domino process.
;
_journal_issue 28
_journal_name_full 'Organic &amp; biomolecular chemistry'
_journal_page_first 5119
_journal_page_last 5135
_journal_paper_doi 10.1039/c8ob00847g
_journal_volume 16
_journal_year 2018
_chemical_formula_moiety 'C21 H12 Br N3'
_chemical_formula_sum 'C21 H12 Br N3'
_chemical_formula_weight 386.25
_space_group_crystal_system monoclinic
_space_group_IT_number 14
_space_group_name_Hall '-P 2ybc'
_space_group_name_H-M_alt 'P 1 21/c 1'
_symmetry_space_group_name_Hall '-P 2ybc'
_symmetry_space_group_name_H-M 'P 1 21/c 1'
_atom_sites_solution_hydrogens geom
_atom_sites_solution_primary iterative
_atom_sites_solution_secondary difmap
_audit_creation_date 2014-03-26
_audit_creation_method
;
  Olex2 1.2-ac2
  (compiled 2012.03.27 svn.r2268, GUI svn.r4156)
;
_audit_update_record
;
2017-07-14 deposited with the CCDC.
2018-04-24 downloaded from the CCDC.
;
_cell_angle_alpha 90.00
_cell_angle_beta 99.138(6)
_cell_angle_gamma 90.00
_cell_formula_units_Z 4
_cell_length_a 18.8659(10)
_cell_length_b 10.1158(4)
_cell_length_c 8.8637(5)
_cell_measurement_reflns_used 3444
_cell_measurement_temperature 150.00(10)
_cell_measurement_theta_max 27.9740
_cell_measurement_theta_min 2.2050
_cell_volume 1670.11(15)
_computing_cell_refinement
;
CrysAlisPro, Agilent Technologies,
Version 1.171.36.32 (release 02-08-2013 CrysAlis171 .NET)
(compiled Aug  2 2013,16:46:58)
;
_computing_data_collection
;
CrysAlisPro, Agilent Technologies,
Version 1.171.36.32 (release 02-08-2013 CrysAlis171 .NET)
(compiled Aug  2 2013,16:46:58)
;
_computing_data_reduction
;
CrysAlisPro, Agilent Technologies,
Version 1.171.36.32 (release 02-08-2013 CrysAlis171 .NET)
(compiled Aug  2 2013,16:46:58)
;
_computing_molecular_graphics
;
O. V. Dolomanov, L. J. Bourhis, R. J. Gildea, J. A. K. Howard and H. Puschmann,
OLEX2: a complete structure solution, refinement and analysis program.
J. Appl. Cryst. (2009). 42, 339-341.
;
_computing_publication_material
;
O. V. Dolomanov, L. J. Bourhis, R. J. Gildea, J. A. K. Howard and H. Puschmann,
OLEX2: a complete structure solution, refinement and analysis program.
J. Appl. Cryst. (2009). 42, 339-341.
;
_computing_structure_refinement
;
SHELXL, G.M. Sheldrick, Acta Cryst.
(2008). A64, 112-122
;
_computing_structure_solution 'J. Appl. Cryst. (2007) 40, 786-790'
_diffrn_ambient_temperature 150.00(10)
_diffrn_detector_area_resol_mean 15.9555
_diffrn_measured_fraction_theta_full 0.9998
_diffrn_measured_fraction_theta_max 0.8950
_diffrn_measurement_details
;
#__ type_ start__ end____ width___ exp.time_
  1 omega  -24.00   15.00   1.0000   64.3600
omega____ theta____ kappa____ phi______ frames
    -      -20.6362  -99.0000  120.0000 39

#__ type_ start__ end____ width___ exp.time_
  2 omega  -20.00   13.00   1.0000   64.3600
omega____ theta____ kappa____ phi______ frames
    -      -20.6362  -99.0000  -90.0000 33

#__ type_ start__ end____ width___ exp.time_
  3 omega   42.00   95.00   1.0000   64.3600
omega____ theta____ kappa____ phi______ frames
    -       23.1362  178.0000 -180.0000 53

#__ type_ start__ end____ width___ exp.time_
  4 omega    3.00   90.00   1.0000   64.3600
omega____ theta____ kappa____ phi______ frames
    -       23.1362   57.0000   30.0000 87

#__ type_ start__ end____ width___ exp.time_
  5 omega   -2.00   87.00   1.0000   64.3600
omega____ theta____ kappa____ phi______ frames
    -       23.1362   38.0000  -60.0000 89

#__ type_ start__ end____ width___ exp.time_
  6 omega  -49.00   49.00   1.0000   64.3600
omega____ theta____ kappa____ phi______ frames
    -       23.1362  -38.0000  120.0000 98
;
_diffrn_measurement_device_type 'Xcalibur, Eos'
_diffrn_measurement_method '\w scans'
_diffrn_orient_matrix_UB_11 -0.0038798000
_diffrn_orient_matrix_UB_12 -0.0515084000
_diffrn_orient_matrix_UB_13 0.0524009000
_diffrn_orient_matrix_UB_21 -0.0216292000
_diffrn_orient_matrix_UB_22 -0.0358067000
_diffrn_orient_matrix_UB_23 -0.0589145000
_diffrn_orient_matrix_UB_31 0.0310955000
_diffrn_orient_matrix_UB_32 -0.0313678000
_diffrn_orient_matrix_UB_33 -0.0187017000
_diffrn_radiation_monochromator graphite
_diffrn_radiation_type 'Mo K\a'
_diffrn_radiation_wavelength 0.7107
_diffrn_reflns_av_R_equivalents 0.0428
_diffrn_reflns_av_unetI/netI 0.0514
_diffrn_reflns_limit_h_max 24
_diffrn_reflns_limit_h_min -27
_diffrn_reflns_limit_k_max 13
_diffrn_reflns_limit_k_min -14
_diffrn_reflns_limit_l_max 11
_diffrn_reflns_limit_l_min -12
_diffrn_reflns_number 14628
_diffrn_reflns_theta_full 28.2205
_diffrn_reflns_theta_max 30.8290
_diffrn_reflns_theta_min 2.0132
_diffrn_source 'Enhance (Mo) X-ray Source'
_exptl_absorpt_coefficient_mu 2.469
_exptl_absorpt_correction_T_max 1.00000
_exptl_absorpt_correction_T_min 0.53121
_exptl_absorpt_correction_type multi-scan
_exptl_absorpt_process_details
;
CrysAlisPro, Agilent Technologies,
Version 1.171.36.32 (release 02-08-2013 CrysAlis171 .NET)
(compiled Aug  2 2013,16:46:58)
Empirical absorption correction using spherical harmonics,
 implemented in SCALE3 ABSPACK scaling algorithm.
;
_exptl_crystal_colour 'clear colourless'
_exptl_crystal_colour_lustre clear
_exptl_crystal_colour_primary colourless
_exptl_crystal_density_diffrn 1.536
_exptl_crystal_density_method 'not measured'
_exptl_crystal_description prism
_exptl_crystal_F_000 776
_exptl_crystal_size_max 0.19
_exptl_crystal_size_mid 0.13
_exptl_crystal_size_min 0.07
_refine_diff_density_max 1.180
_refine_diff_density_min -0.828
_refine_diff_density_rms 0.089
_refine_ls_extinction_method none
_refine_ls_goodness_of_fit_ref 1.001
_refine_ls_hydrogen_treatment mixed
_refine_ls_matrix_type full
_refine_ls_number_parameters 226
_refine_ls_number_reflns 4697
_refine_ls_number_restraints 0
_refine_ls_restrained_S_all 1.001
_refine_ls_R_factor_all 0.0792
_refine_ls_R_factor_gt 0.0473
_refine_ls_shift/su_max 0.001
_refine_ls_shift/su_mean 0.000
_refine_ls_structure_factor_coef Fsqd
_refine_ls_weighting_details 'calc w=1/[\s^2^(Fo^2^)+(0.0754P)^2^+0.0920P] where P=(Fo^2^+2Fc^2^)/3'
_refine_ls_weighting_scheme calc
_refine_ls_wR_factor_gt 0.1155
_refine_ls_wR_factor_ref 0.1341
_reflns_number_gt 3352
_reflns_number_total 4697
_reflns_threshold_expression >2sigma(I)
_cod_data_source_file c8ob00847g2.cif
_cod_data_source_block exp_110
_cod_depositor_comments 'Adding full bibliography for 7156227--7156229.cif.'
_cod_original_cell_volume 1670.12(15)
_cod_database_code 7156227
_chemical_oxdiff_formula C10H10N3O
_reflns_odcompleteness_completeness 99.98
_reflns_odcompleteness_iscentric 1
_reflns_odcompleteness_theta 28.22

loop_
_space_group_symop_id
_space_group_symop_operation_xyz
1 'x, y, z'
2 '-x, y+1/2, -z+1/2'
3 '-x, -y, -z'
4 'x, -y-1/2, z-1/2'

loop_
_atom_site_label
_atom_site_type_symbol
_atom_site_fract_x
_atom_site_fract_y
_atom_site_fract_z
_atom_site_U_iso_or_equiv
_atom_site_adp_type
_atom_site_occupancy
_atom_site_symmetry_multiplicity
_atom_site_calc_flag
_atom_site_refinement_flags
Br1 Br 0.989507(17) 0.78955(3) 0.49721(4) 0.03919(13) Uani 1 1 d .
N2 N 0.64835(12) 0.3715(2) 0.0173(2) 0.0239(4) Uani 1 1 d .
N1 N 0.60759(13) 0.0609(2) -0.1380(3) 0.0296(5) Uani 1 1 d .
C18 C 0.91891(15) 0.6629(3) 0.4134(3) 0.0271(6) Uani 1 1 d .
N3 N 0.68677(15) 0.6967(2) 0.0400(3) 0.0357(6) Uani 1 1 d .
C6 C 0.59130(14) 0.1673(2) -0.0594(3) 0.0232(5) Uani 1 1 d .
C17 C 0.93992(15) 0.5581(3) 0.3293(3) 0.0281(6) Uani 1 1 d .
H17 H 0.9878 0.5467 0.3188 0.034 Uiso 1 1 calc R
C8 C 0.70894(15) 0.1761(2) 0.1321(3) 0.0227(5) Uani 1 1 d .
C19 C 0.84908(16) 0.6792(2) 0.4366(3) 0.0273(6) Uani 1 1 d .
H19 H 0.8368 0.7480 0.4969 0.033 Uiso 1 1 calc R
C15 C 0.81550(15) 0.4869(2) 0.2776(3) 0.0239(5) Uani 1 1 d .
C7 C 0.65211(14) 0.2413(3) 0.0328(3) 0.0229(5) Uani 1 1 d .
C20 C 0.79716(15) 0.5909(2) 0.3683(3) 0.0255(5) Uani 1 1 d .
H20 H 0.7498 0.6010 0.3831 0.031 Uiso 1 1 calc R
C14 C 0.75953(14) 0.3966(3) 0.1983(3) 0.0244(5) Uani 1 1 d .
C13 C 0.76327(15) 0.2561(3) 0.2185(3) 0.0240(5) Uani 1 1 d .
C21 C 0.70200(14) 0.4452(3) 0.0981(3) 0.0248(5) Uani 1 1 d .
C16 C 0.88769(15) 0.4710(3) 0.2616(3) 0.0272(6) Uani 1 1 d .
H16 H 0.9008 0.4007 0.2044 0.033 Uiso 1 1 calc R
C4 C 0.46578(16) 0.1449(3) -0.1524(3) 0.0322(6) Uani 1 1 d .
H4 H 0.4186 0.1732 -0.1573 0.039 Uiso 1 1 calc R
C5 C 0.52130(16) 0.2120(3) -0.0631(3) 0.0296(6) Uani 1 1 d .
H5 H 0.5119 0.2857 -0.0066 0.036 Uiso 1 1 calc R
C1 C 0.69397(14) 0.5864(3) 0.0665(3) 0.0276(6) Uani 1 1 d .
C9 C 0.71230(16) 0.0372(3) 0.1528(3) 0.0270(6) Uani 1 1 d .
H9 H 0.6767 -0.0160 0.0993 0.032 Uiso 1 1 calc R
C11 C 0.82022(16) 0.0585(3) 0.3363(3) 0.0323(6) Uani 1 1 d .
H11 H 0.8572 0.0185 0.4024 0.039 Uiso 1 1 calc R
C12 C 0.81780(16) 0.1943(3) 0.3234(3) 0.0289(6) Uani 1 1 d .
H12 H 0.8521 0.2456 0.3838 0.035 Uiso 1 1 calc R
C2 C 0.55309(18) -0.0018(3) -0.2241(4) 0.0332(7) Uani 1 1 d .
H2 H 0.5638 -0.0745 -0.2806 0.040 Uiso 1 1 calc R
C10 C 0.76719(17) -0.0196(3) 0.2502(3) 0.0311(6) Uani 1 1 d .
H10 H 0.7694 -0.1111 0.2596 0.037 Uiso 1 1 calc R
C3 C 0.48156(17) 0.0349(3) -0.2346(3) 0.0336(6) Uani 1 1 d .
H3 H 0.4454 -0.0127 -0.2947 0.040 Uiso 1 1 calc R

loop_
_atom_site_aniso_label
_atom_site_aniso_U_11
_atom_site_aniso_U_22
_atom_site_aniso_U_33
_atom_site_aniso_U_23
_atom_site_aniso_U_13
_atom_site_aniso_U_12
Br1 0.03146(19) 0.03527(19) 0.0487(2) -0.00948(13) -0.00036(13) -0.00969(12)
N2 0.0214(11) 0.0200(10) 0.0293(11) 0.0011(8) 0.0007(9) -0.0010(8)
N1 0.0276(12) 0.0287(12) 0.0324(12) -0.0044(10) 0.0047(10) -0.0034(10)
C18 0.0274(14) 0.0228(12) 0.0297(14) -0.0003(10) -0.0004(11) -0.0054(11)
N3 0.0318(14) 0.0229(12) 0.0518(16) 0.0029(11) 0.0050(12) 0.0012(10)
C6 0.0233(13) 0.0198(11) 0.0256(13) 0.0029(9) 0.0011(10) -0.0032(10)
C17 0.0221(14) 0.0305(14) 0.0318(14) 0.0006(11) 0.0048(11) 0.0002(11)
C8 0.0231(13) 0.0214(12) 0.0235(12) -0.0013(9) 0.0035(10) -0.0009(10)
C19 0.0290(15) 0.0220(12) 0.0300(14) -0.0018(10) 0.0025(11) 0.0004(10)
C15 0.0235(14) 0.0210(12) 0.0264(13) 0.0020(9) 0.0015(11) -0.0008(10)
C7 0.0207(13) 0.0235(12) 0.0247(13) -0.0005(10) 0.0044(10) -0.0023(10)
C20 0.0227(13) 0.0232(12) 0.0307(13) 0.0016(10) 0.0041(10) 0.0008(10)
C14 0.0221(13) 0.0241(12) 0.0269(13) -0.0019(10) 0.0039(10) -0.0009(10)
C13 0.0253(14) 0.0215(11) 0.0246(13) 0.0009(10) 0.0019(10) -0.0005(10)
C21 0.0224(13) 0.0216(12) 0.0304(14) -0.0010(10) 0.0040(10) -0.0019(10)
C16 0.0256(14) 0.0249(13) 0.0314(14) -0.0036(10) 0.0056(11) 0.0017(11)
C4 0.0223(14) 0.0270(14) 0.0453(17) 0.0037(12) -0.0007(12) -0.0010(11)
C5 0.0253(14) 0.0219(13) 0.0408(16) 0.0016(11) 0.0029(12) -0.0011(11)
C1 0.0206(13) 0.0252(13) 0.0361(15) -0.0016(11) 0.0021(11) -0.0019(11)
C9 0.0298(15) 0.0222(12) 0.0294(14) -0.0006(10) 0.0058(11) -0.0015(11)
C11 0.0333(16) 0.0285(14) 0.0325(15) 0.0047(11) -0.0032(12) 0.0034(12)
C12 0.0249(14) 0.0284(14) 0.0310(14) 0.0010(11) -0.0031(11) -0.0013(11)
C2 0.0352(17) 0.0291(14) 0.0353(16) -0.0072(11) 0.0055(13) -0.0058(12)
C10 0.0377(17) 0.0223(13) 0.0320(15) 0.0038(10) 0.0017(13) 0.0033(11)
C3 0.0311(16) 0.0299(14) 0.0379(16) 0.0010(12) -0.0009(12) -0.0110(13)

loop_
_atom_type_symbol
_atom_type_description
_atom_type_scat_dispersion_real
_atom_type_scat_dispersion_imag
_atom_type_scat_source
C C 0.0033 0.0016 'International Tables Vol C Tables 4.2.6.8 and 6.1.1.4'
H H 0.0000 0.0000 'International Tables Vol C Tables 4.2.6.8 and 6.1.1.4'
Br Br -0.2901 2.4595 'International Tables Vol C Tables 4.2.6.8 and 6.1.1.4'
N N 0.0061 0.0033 'International Tables Vol C Tables 4.2.6.8 and 6.1.1.4'

loop_
_geom_angle_atom_site_label_1
_geom_angle_atom_site_label_2
_geom_angle_atom_site_label_3
_geom_angle
C7 N2 C21 117.7(2)
C2 N1 C6 117.2(2)
C17 C18 Br1 118.6(2)
C19 C18 Br1 119.2(2)
C19 C18 C17 122.2(3)
N1 C6 C7 117.7(2)
N1 C6 C5 122.9(2)
C5 C6 C7 119.5(2)
C16 C17 C18 118.3(2)
C13 C8 C7 118.1(2)
C9 C8 C7 123.2(2)
C9 C8 C13 118.6(3)
C18 C19 C20 118.9(2)
C20 C15 C14 120.8(2)
C20 C15 C16 118.5(2)
C16 C15 C14 120.7(2)
N2 C7 C6 114.6(2)
N2 C7 C8 122.9(2)
C8 C7 C6 122.6(2)
C19 C20 C15 120.7(2)
C13 C14 C15 122.3(2)
C21 C14 C15 120.8(2)
C21 C14 C13 116.9(2)
C8 C13 C14 118.5(2)
C12 C13 C8 119.1(2)
C12 C13 C14 122.4(2)
N2 C21 C14 125.8(2)
N2 C21 C1 112.8(2)
C14 C21 C1 121.3(2)
C17 C16 C15 121.3(2)
C5 C4 C3 119.2(3)
C4 C5 C6 118.8(3)
N3 C1 C21 178.9(3)
C10 C9 C8 120.9(3)
C12 C11 C10 120.4(3)
C11 C12 C13 120.3(3)
N1 C2 C3 124.2(3)
C9 C10 C11 120.7(3)
C4 C3 C2 117.8(3)

loop_
_geom_bond_atom_site_label_1
_geom_bond_atom_site_label_2
_geom_bond_distance
Br1 C18 1.911(3)
N2 C7 1.326(3)
N2 C21 1.365(3)
N1 C6 1.344(3)
N1 C2 1.339(4)
C18 C17 1.390(4)
C18 C19 1.375(4)
N3 C1 1.144(3)
C6 C7 1.499(4)
C6 C5 1.391(4)
C17 C16 1.385(4)
C8 C7 1.435(4)
C8 C13 1.429(4)
C8 C9 1.418(3)
C19 C20 1.391(4)
C15 C20 1.400(3)
C15 C14 1.486(4)
C15 C16 1.401(4)
C14 C13 1.433(4)
C14 C21 1.379(4)
C13 C12 1.418(4)
C21 C1 1.458(4)
C4 C5 1.387(4)
C4 C3 1.388(4)
C9 C10 1.365(4)
C11 C12 1.378(4)
C11 C10 1.402(4)
C2 C3 1.388(5)
